data_7124066
loop_
_publ_author_name
'Song, Jianxin'
'Wu, Tongjing'
'Kim, Taeyeon'
'Yin, Bangshao'
'Wang, Kaisheng'
'Xu, Ling'
'Zhou, Mingbo'
'Kim, Dongho'

_publ_section_title
;
 Carbazole-Containing Porphyrinoid and its Oligomers
;
_journal_name_full 'Chemical Communications'
_journal_paper_doi 10.1039/C9CC06114B
_journal_year 2019
_chemical_formula_moiety 'C108 H110 N8 O2 Zn2'
_chemical_formula_sum 'C108 H110 N8 O2 Zn2'
_chemical_formula_weight 1682.77
_space_group_crystal_system monoclinic
_space_group_IT_number 14
_space_group_name_Hall '-P 2yn'
_space_group_name_H-M_alt 'P 1 21/n 1'
_symmetry_space_group_name_Hall '-P 2yn'
_symmetry_space_group_name_H-M 'P 1 21/n 1'
_atom_sites_solution_hydrogens mixed
_atom_sites_solution_primary iterative
_audit_creation_date 2017-11-16
_audit_creation_method
;
Olex2 1.2
(compiled 2017.08.10 svn.r3458 for OlexSys, GUI svn.r5381)
;
_audit_update_record
;
2019-06-10 deposited with the CCDC.    2019-08-28 downloaded from the CCDC.
;
_cell_angle_alpha 90
_cell_angle_beta 106.236(3)
_cell_angle_gamma 90
_cell_formula_units_Z 4
_cell_length_a 25.7916(8)
_cell_length_b 12.9587(3)
_cell_length_c 36.5620(11)
_cell_measurement_reflns_used 14165
_cell_measurement_temperature 100.01(10)
_cell_measurement_theta_max 72.6500
_cell_measurement_theta_min 4.1900
_cell_volume 11732.6(6)
_computing_cell_refinement 'CrysAlisPro 1.171.38.46 (Rigaku OD, 2015)'
_computing_data_collection 'CrysAlisPro 1.171.38.46 (Rigaku OD, 2015)'
_computing_data_reduction 'CrysAlisPro 1.171.38.46 (Rigaku OD, 2015)'
_computing_molecular_graphics 'Olex2 (Dolomanov et al., 2009)'
_computing_publication_material 'Olex2 (Dolomanov et al., 2009)'
_computing_structure_refinement 'ShelXL (Sheldrick, 2015)'
_computing_structure_solution
;
Superflip (Palatinus & Chapuis, 2007;Palatinus & van der Lee, 2008;
Palatinus et al., 2012)
;
_diffrn_ambient_environment N~2~
_diffrn_ambient_temperature 100.01(10)
_diffrn_detector 'CCD plate'
_diffrn_detector_area_resol_mean 8.0697
_diffrn_detector_type EosS2
_diffrn_measured_fraction_theta_full 1.000
_diffrn_measured_fraction_theta_max 1.000
_diffrn_measurement_details
;
List of Runs (angles in degrees, time in seconds):

  # Type    Start    End  Width  t~exp~   \w     \q     \k     \f   Frames
#--------------------------------------------------------------------------
  1  \w    -32.00  52.00   1.00    2.50    --   34.48 -38.00   0.00   84
  2  \w     21.00 103.00   1.00    2.50    --   34.48  38.00 -90.00   82
  3  \w     39.00  66.00   1.00    2.50    --   34.48  57.00 -90.00   27
  4  \w     16.00 101.00   1.00    2.50    --   34.48  77.00 -60.00   85
  5  \w    118.00 145.00   1.00   12.00    --  107.46 111.00  60.00   27
  6  \w     92.00 160.00   1.00   12.00    --  107.46  45.00   0.00   68
  7  \w     89.00 116.00   1.00   12.00    --  107.46  30.00 150.00   27
  8  \w    148.00 175.00   1.00   12.00    --  107.46  30.00 150.00   27
  9  \w     82.00 118.00   1.00   12.00    --  107.46 -45.00 -30.00   36
 10  \w     86.00 113.00   1.00   12.00    --  107.46-111.00 -30.00   27
 11  \w     66.00 108.00   1.00   12.00    --  107.46 -94.00  30.00   42
 12  \w     59.00 125.00   1.00   12.00    --  107.46 -45.00  30.00   66
 13  \w     62.00 114.00   1.00   12.00    --  107.46-111.00 150.00   52
 14  \w     54.00  86.00   1.00   12.00    --  107.46 -77.00  90.00   32
 15  \w     39.00 121.00   1.00   12.00    --  107.46 -45.00 120.00   82
 16  \w     36.00  63.00   1.00    2.50    --   34.48-125.00 120.00   27
 17  \w     30.00  88.00   1.00    2.50    --   34.48-125.00  60.00   58
 18  \w     40.00  67.00   1.00   12.00    --  107.46 -45.00 -30.00   27
 19  \w     61.00 134.00   1.00   12.00    --  107.46 -77.00 -90.00   73
 20  \w     52.00  88.00   1.00    2.50    --   34.48-125.00-120.00   36
 21  \w     39.00  75.00   1.00    2.50    --   34.48-125.00-180.00   36
 22  \w     26.00  53.00   1.00    2.50    --   34.48-125.00-150.00   27
 23  \w     37.00 105.00   1.00   12.00    --  107.46-111.00 -90.00   68
 24  \w     49.00  95.00   1.00   12.00    --  107.46 -94.00-180.00   46
 25  \w     39.00 125.00   1.00   12.00    --  107.46 -45.00-150.00   86
 26  \w    103.00 175.00   1.00   12.00    --  107.46  77.00-180.00   72
 27  \w     38.00 174.00   1.00   12.00    --  107.46   0.00 150.00  136
 28  \w    -33.00  33.00   1.00    2.50    --   34.48 -77.00-180.00   66
 29  \w    -42.00  35.00   1.00    2.50    --  -34.48  38.00-150.00   77
 30  \w    -35.00  21.00   1.00    2.50    --   34.48 -38.00  90.00   56
 31  \w    -48.00 -23.00   1.00    2.50    --  -34.48 -57.00  60.00   25
;
_diffrn_measurement_device 'four-circle diffractometer'
_diffrn_measurement_device_type 'SuperNova, Dual, Cu at zero, EosS2'
_diffrn_measurement_method '\w scans'
_diffrn_orient_matrix_type 'CrysAlisPro convention (1999,Acta A55,543-557)'
_diffrn_orient_matrix_UB_11 0.0526189000
_diffrn_orient_matrix_UB_12 -0.0625953000
_diffrn_orient_matrix_UB_13 0.0069928000
_diffrn_orient_matrix_UB_21 -0.0036478000
_diffrn_orient_matrix_UB_22 -0.0287894000
_diffrn_orient_matrix_UB_23 0.0401146000
_diffrn_orient_matrix_UB_31 -0.0330381000
_diffrn_orient_matrix_UB_32 -0.0967574000
_diffrn_orient_matrix_UB_33 -0.0164199000
_diffrn_radiation_monochromator mirror
_diffrn_radiation_probe x-ray
_diffrn_radiation_type CuK\a
_diffrn_radiation_wavelength 1.54184
_diffrn_reflns_av_R_equivalents 0.1037
_diffrn_reflns_av_unetI/netI 0.1123
_diffrn_reflns_Laue_measured_fraction_full 1.000
_diffrn_reflns_Laue_measured_fraction_max 1.000
_diffrn_reflns_limit_h_max 30
_diffrn_reflns_limit_h_min -30
_diffrn_reflns_limit_k_max 13
_diffrn_reflns_limit_k_min -15
_diffrn_reflns_limit_l_max 37
_diffrn_reflns_limit_l_min -43
_diffrn_reflns_number 20751
_diffrn_reflns_point_group_measured_fraction_full 1.000
_diffrn_reflns_point_group_measured_fraction_max 1.000
_diffrn_reflns_theta_full 66.600
_diffrn_reflns_theta_max 66.600
_diffrn_reflns_theta_min 3.570
_diffrn_source 'micro-focus sealed X-ray tube'
_diffrn_source_type 'SuperNova (Cu) X-ray Source'
_exptl_absorpt_coefficient_mu 0.830
_exptl_absorpt_correction_T_max 1.00000
_exptl_absorpt_correction_T_min 0.47942
_exptl_absorpt_correction_type multi-scan
_exptl_absorpt_process_details
;
CrysAlisPro 1.171.38.46 (Rigaku Oxford Diffraction, 2015)
Empirical absorption correction using spherical harmonics,
 implemented in SCALE3 ABSPACK scaling algorithm.
;
_exptl_crystal_colour green
_exptl_crystal_colour_primary green
_exptl_crystal_density_diffrn 0.953
_exptl_crystal_description plate
_exptl_crystal_F_000 3560
_exptl_crystal_size_max 0.3
_exptl_crystal_size_mid 0.3
_exptl_crystal_size_min 0.06
_platon_squeeze_details
;
;
_refine_diff_density_max 0.827
_refine_diff_density_min -0.492
_refine_diff_density_rms 0.071
_refine_ls_extinction_method none
_refine_ls_goodness_of_fit_ref 0.888
_refine_ls_hydrogen_treatment mixed
_refine_ls_matrix_type full
_refine_ls_number_parameters 1114
_refine_ls_number_reflns 20751
_refine_ls_number_restraints 54
_refine_ls_restrained_S_all 0.913
_refine_ls_R_factor_all 0.0951
_refine_ls_R_factor_gt 0.0598
_refine_ls_shift/su_max 0.002
_refine_ls_shift/su_mean 0.000
_refine_ls_structure_factor_coef Fsqd
_refine_ls_weighting_details 'w=1/[\s^2^(Fo^2^)+(0.0791P)^2^] where P=(Fo^2^+2Fc^2^)/3'
_refine_ls_weighting_scheme calc
_refine_ls_wR_factor_gt 0.1464
_refine_ls_wR_factor_ref 0.1620
_reflns_Friedel_coverage 0.000
_reflns_number_gt 12410
_reflns_number_total 20751
_reflns_threshold_expression 'I > 2\s(I)'
_cod_data_source_file c9cc06114b2.cif
_cod_data_source_block exp_242-sr
_cod_database_code 7124066
_shelx_shelxl_version_number 2016/6
_chemical_oxdiff_formula 'N8 C200 H200 Zn2 O'
_shelx_space_group_comment
;
The symmetry employed for this shelxl refinement is uniquely defined
by the following loop, which should always be used as a source of
symmetry information in preference to the above space-group names.
They are only intended as comments.
;
_reflns_odcompleteness_completeness 99.92
_reflns_odcompleteness_iscentric 1
_reflns_odcompleteness_theta 66.97
_olex2_refinement_description
;
1. Fixed Uiso
 At 1.2 times of:
  All C(H) groups
 At 1.5 times of:
  All C(H,H,H) groups, All O(H) groups
2. Restrained distances
 O1-H1
 0.85 with sigma of 0.01
 O2-H2
 0.85 with sigma of 0.01
 C105-H1
 1.887278 with sigma of 0.02
 Zn1-H1
 2.749545 with sigma of 0.02
 C106-H2
 1.903435 with sigma of 0.02
 Zn2-H2
 2.719817 with sigma of 0.02
3. Uiso/Uaniso restraints and constraints
Uanis(C56) \\sim Ueq, Uanis(C55) \\sim Ueq, Uanis(C54) \\sim Ueq, Uanis(C98)
\\sim Ueq, Uanis(C108) \\sim Ueq, Uanis(C107) \\sim Ueq: with sigma of 0.005
and sigma for terminal atoms of 0.01
Uanis(C99) \\sim Ueq, Uanis(C98) \\sim Ueq, Uanis(C100) \\sim Ueq, Uanis(C54)
\\sim Ueq, Uanis(C56) \\sim Ueq, Uanis(C55) \\sim Ueq, Uanis(C108) \\sim Ueq,
Uanis(C107) \\sim Ueq: with sigma of 0.003 and sigma for terminal atoms of 0.006
4.a Ternary CH refined with riding coordinates:
 C106(H106)
4.b Aromatic/amide H refined with riding coordinates:
 C3(H3), C5(H5), C8(H8), C10(H10), C14(H14), C15(H15), C19(H19), C20(H20),
 C24(H24), C28(H28), C32(H32), C33(H33), C37(H37), C38(H38), C41(H41), C43(H43),
  C46(H46), C48(H48), C63(H63), C65(H65), C72(H72), C74(H74), C81(H81),
 C83(H83), C90(H90), C92(H92)
4.c Idealised Me refined as rotating group:
 C54(H54A,H54B,H54C), C55(H55A,H55B,H55C), C56(H56A,H56B,H56C), C58(H58A,H58B,
 H58C), C59(H59A,H59B,H59C), C60(H60A,H60B,H60C), C67(H67A,H67B,H67C), C68(H68A,
 H68B,H68C), C69(H69A,H69B,H69C), C76(H76A,H76B,H76C), C77(H77A,H77B,H77C),
 C78(H78A,H78B,H78C), C85(H85A,H85B,H85C), C86(H86A,H86B,H86C), C87(H87A,H87B,
 H87C), C94(H94A,H94B,H94C), C95(H95A,H95B,H95C), C96(H96A,H96B,H96C), C98(H98A,
 H98B,H98C), C99(H99A,H99B,H99C), C100(H10M,H10N,H10O), C102(H10G,H10H,H10I),
 C103(H10J,H10K,H10L), C104(H10D,H10E,H10F), C105(H10A,H10B,H10C), C107(H10P,
 H10Q,H10R), C108(H10S,H10T,H10U)
;
_olex2_submission_special_instructions 'No special instructions were received'
_oxdiff_exptl_absorpt_empirical_details
;
Empirical correction (ABSPACK) includes:
- Absorption correction using spherical harmonics
- Frame scaling
;
_oxdiff_exptl_absorpt_empirical_full_max 1.839
_oxdiff_exptl_absorpt_empirical_full_min 0.391

loop_
_space_group_symop_operation_xyz
'x, y, z'
'-x+1/2, y+1/2, -z+1/2'
'-x, -y, -z'
'x-1/2, -y-1/2, z-1/2'

loop_
_atom_site_label
_atom_site_type_symbol
_atom_site_fract_x
_atom_site_fract_y
_atom_site_fract_z
_atom_site_U_iso_or_equiv
_atom_site_adp_type
_atom_site_occupancy
_atom_site_site_symmetry_order
_atom_site_calc_flag
_atom_site_refinement_flags_posn
_atom_site_refinement_flags_adp
Zn1 Zn 0.19739(2) 0.18867(3) 0.31675(2) 0.01698(10) Uani 1 1 d D .
Zn2 Zn 0.32072(2) 0.18192(4) 0.60326(2) 0.02322(12) Uani 1 1 d D .
O1 O 0.27520(10) 0.25203(19) 0.31494(7) 0.0258(5) Uani 1 1 d D .
H1 H 0.2880(9) 0.3049(19) 0.3285(10) 0.039 Uiso 1 1 d DR .
O2 O 0.34872(13) 0.0279(2) 0.61128(8) 0.0421(7) Uani 1 1 d D .
H2 H 0.3358(15) -0.0225(14) 0.5963(9) 0.063 Uiso 1 1 d DR .
N1 N 0.16769(11) 0.3147(2) 0.33528(7) 0.0195(6) Uani 1 1 d . .
N2 N 0.15602(11) 0.2306(2) 0.26056(8) 0.0174(6) Uani 1 1 d . .
N3 N 0.21196(11) 0.0478(2) 0.29838(8) 0.0187(6) Uani 1 1 d . .
N4 N 0.22298(11) 0.1378(2) 0.37442(8) 0.0177(6) Uani 1 1 d . .
N5 N 0.31349(11) 0.1926(2) 0.54427(7) 0.0215(6) Uani 1 1 d . .
N6 N 0.39498(11) 0.2512(2) 0.61553(8) 0.0222(6) Uani 1 1 d . .
N7 N 0.31924(12) 0.2116(2) 0.66000(8) 0.0274(7) Uani 1 1 d . .
N8 N 0.24128(12) 0.1573(2) 0.58946(8) 0.0265(7) Uani 1 1 d . .
C1 C 0.17543(13) 0.3435(2) 0.37283(9) 0.0180(7) Uani 1 1 d . .
C2 C 0.20238(14) 0.2910(3) 0.40660(10) 0.0215(7) Uani 1 1 d . .
C3 C 0.20541(15) 0.3436(3) 0.44122(10) 0.0255(8) Uani 1 1 d . .
H3 H 0.223416 0.311058 0.463881 0.031 Uiso 1 1 calc R .
C4 C 0.18322(16) 0.4406(3) 0.44353(10) 0.0285(8) Uani 1 1 d . .
C5 C 0.15672(15) 0.4903(3) 0.40974(10) 0.0255(8) Uani 1 1 d . .
H5 H 0.141584 0.555113 0.410463 0.031 Uiso 1 1 calc R .
C6 C 0.15280(14) 0.4433(3) 0.37494(10) 0.0213(7) Uani 1 1 d . .
C7 C 0.12941(14) 0.4754(2) 0.33612(10) 0.0195(7) Uani 1 1 d . .
C8 C 0.10243(14) 0.5625(3) 0.31964(10) 0.0237(7) Uani 1 1 d . .
H8 H 0.095179 0.614721 0.334972 0.028 Uiso 1 1 calc R .
C9 C 0.08575(14) 0.5735(3) 0.27994(10) 0.0235(7) Uani 1 1 d . .
C10 C 0.09682(13) 0.4925(3) 0.25792(10) 0.0226(7) Uani 1 1 d . .
H10 H 0.085856 0.499573 0.231562 0.027 Uiso 1 1 calc R .
C11 C 0.12343(13) 0.4015(2) 0.27326(9) 0.0183(7) Uani 1 1 d . .
C12 C 0.14066(13) 0.3928(3) 0.31329(10) 0.0195(7) Uani 1 1 d . .
C13 C 0.12991(12) 0.3185(3) 0.24829(9) 0.0183(6) Uani 1 1 d . .
C14 C 0.10931(13) 0.3182(3) 0.20735(9) 0.0206(7) Uani 1 1 d . .
H14 H 0.089496 0.370401 0.192279 0.025 Uiso 1 1 calc R .
C15 C 0.12427(14) 0.2277(3) 0.19506(9) 0.0210(7) Uani 1 1 d . .
H15 H 0.117009 0.205895 0.169898 0.025 Uiso 1 1 calc R .
C16 C 0.15371(13) 0.1711(2) 0.22849(9) 0.0167(6) Uani 1 1 d . .
C17 C 0.17574(13) 0.0748(3) 0.22829(9) 0.0191(7) Uani 1 1 d . .
C18 C 0.20480(13) 0.0170(3) 0.26124(9) 0.0190(7) Uani 1 1 d . .
C19 C 0.23066(14) -0.0777(3) 0.25987(10) 0.0241(7) Uani 1 1 d . .
H19 H 0.231615 -0.113274 0.237964 0.029 Uiso 1 1 calc R .
C20 C 0.25411(14) -0.1082(2) 0.29649(9) 0.0207(7) Uani 1 1 d . .
H20 H 0.273785 -0.168283 0.304400 0.025 Uiso 1 1 calc R .
C21 C 0.24229(13) -0.0288(2) 0.32033(9) 0.0174(7) Uani 1 1 d . .
C22 C 0.26069(13) -0.0294(2) 0.36038(9) 0.0186(7) Uani 1 1 d . .
C23 C 0.25220(13) 0.0470(3) 0.38491(9) 0.0182(7) Uani 1 1 d . .
C24 C 0.27550(14) 0.0472(3) 0.42540(9) 0.0207(7) Uani 1 1 d . .
H24 H 0.296608 -0.005063 0.439513 0.025 Uiso 1 1 calc R .
C25 C 0.26175(14) 0.1358(3) 0.43962(9) 0.0202(7) Uani 1 1 d . .
C26 C 0.22715(13) 0.1920(3) 0.40647(8) 0.0175(6) Uani 1 1 d . .
C27 C 0.28809(13) 0.1681(2) 0.47941(9) 0.0188(7) Uani 1 1 d . .
C28 C 0.34063(13) 0.1967(3) 0.48986(9) 0.0205(7) Uani 1 1 d . .
H28 H 0.362489 0.204463 0.473671 0.025 Uiso 1 1 calc R .
C29 C 0.35679(14) 0.2128(3) 0.53041(9) 0.0206(7) Uani 1 1 d . .
C30 C 0.40832(13) 0.2446(3) 0.55099(9) 0.0204(7) Uani 1 1 d . .
C31 C 0.42562(14) 0.2625(3) 0.59076(10) 0.0220(7) Uani 1 1 d . .
C32 C 0.47874(14) 0.2978(3) 0.61067(10) 0.0253(8) Uani 1 1 d . .
H32 H 0.506875 0.312462 0.600190 0.030 Uiso 1 1 calc R .
C33 C 0.47968(14) 0.3057(3) 0.64836(10) 0.0264(8) Uani 1 1 d . .
H33 H 0.508993 0.325551 0.668393 0.032 Uiso 1 1 calc R .
C34 C 0.42755(15) 0.2778(3) 0.65105(10) 0.0254(8) Uani 1 1 d . .
C35 C 0.41158(16) 0.2795(3) 0.68515(10) 0.0270(8) Uani 1 1 d . .
C36 C 0.36200(14) 0.2516(3) 0.68884(9) 0.0262(8) Uani 1 1 d . .
C37 C 0.34587(15) 0.2549(3) 0.72351(10) 0.0314(9) Uani 1 1 d . .
H37 H 0.366850 0.277702 0.747136 0.038 Uiso 1 1 calc R .
C38 C 0.29482(16) 0.2189(4) 0.71550(11) 0.0375(10) Uani 1 1 d . .
H38 H 0.273965 0.212415 0.732421 0.045 Uiso 1 1 calc R .
C39 C 0.27878(15) 0.1923(3) 0.67527(10) 0.0308(8) Uani 1 1 d . .
C40 C 0.22620(16) 0.1550(3) 0.65423(11) 0.0314(9) Uani 1 1 d . .
C41 C 0.18745(16) 0.1308(4) 0.67365(11) 0.0401(11) Uani 1 1 d . .
H41 H 0.196995 0.139582 0.699933 0.048 Uiso 1 1 calc R .
C42 C 0.13596(18) 0.0946(4) 0.65572(12) 0.0446(12) Uani 1 1 d . .
C43 C 0.12066(16) 0.0842(4) 0.61551(11) 0.0394(10) Uani 1 1 d . .
H43 H 0.086012 0.062286 0.602687 0.047 Uiso 1 1 calc R .
C44 C 0.15738(16) 0.1067(3) 0.59543(10) 0.0309(9) Uani 1 1 d . .
C45 C 0.15503(15) 0.1037(3) 0.55539(10) 0.0294(8) Uani 1 1 d . .
C46 C 0.11533(16) 0.0759(3) 0.52302(11) 0.0348(9) Uani 1 1 d . .
H46 H 0.081647 0.054759 0.524779 0.042 Uiso 1 1 calc R .
C47 C 0.12596(16) 0.0794(3) 0.48728(11) 0.0343(9) Uani 1 1 d . .
C48 C 0.17705(15) 0.1095(3) 0.48613(10) 0.0282(8) Uani 1 1 d . .
H48 H 0.183928 0.110850 0.462482 0.034 Uiso 1 1 calc R .
C49 C 0.21934(14) 0.1381(3) 0.51821(9) 0.0234(7) Uani 1 1 d . .
C50 C 0.27182(14) 0.1659(3) 0.51477(9) 0.0211(7) Uani 1 1 d . .
C51 C 0.21057(14) 0.1418(3) 0.61459(11) 0.0287(8) Uani 1 1 d . .
C52 C 0.20754(14) 0.1343(3) 0.55394(10) 0.0239(7) Uani 1 1 d . .
C53 C 0.1901(2) 0.4907(3) 0.48260(12) 0.0422(11) Uani 1 1 d . .
C54 C 0.1756(4) 0.4212(6) 0.5092(2) 0.114(3) Uani 1 1 d . U
H54A H 0.139354 0.396983 0.498387 0.171 Uiso 1 1 calc GR .
H54B H 0.177832 0.457114 0.532529 0.171 Uiso 1 1 calc GR .
H54C H 0.199940 0.363610 0.514174 0.171 Uiso 1 1 calc GR .
C55 C 0.2482(3) 0.5196(7) 0.4988(2) 0.121(3) Uani 1 1 d . U
H55A H 0.268689 0.459388 0.509253 0.181 Uiso 1 1 calc GR .
H55B H 0.251388 0.570210 0.518424 0.181 Uiso 1 1 calc GR .
H55C H 0.261787 0.547648 0.478943 0.181 Uiso 1 1 calc GR .
C56 C 0.1593(3) 0.5912(5) 0.47973(19) 0.097(2) Uani 1 1 d . U
H56A H 0.167345 0.634123 0.460627 0.145 Uiso 1 1 calc GR .
H56B H 0.169790 0.625989 0.503857 0.145 Uiso 1 1 calc GR .
H56C H 0.121269 0.577073 0.472888 0.145 Uiso 1 1 calc GR .
C57 C 0.05585(16) 0.6715(3) 0.26274(11) 0.0294(8) Uani 1 1 d . .
C58 C 0.09113(19) 0.7662(3) 0.27875(12) 0.0411(10) Uani 1 1 d . .
H58A H 0.099241 0.766655 0.306029 0.062 Uiso 1 1 calc GR .
H58B H 0.071987 0.828107 0.268664 0.062 Uiso 1 1 calc GR .
H58C H 0.124136 0.762782 0.271540 0.062 Uiso 1 1 calc GR .
C59 C 0.00255(17) 0.6776(3) 0.27343(13) 0.0419(10) Uani 1 1 d . .
H59A H -0.018819 0.617536 0.264041 0.063 Uiso 1 1 calc GR .
H59B H -0.016885 0.738308 0.262313 0.063 Uiso 1 1 calc GR .
H59C H 0.009975 0.680739 0.300644 0.063 Uiso 1 1 calc GR .
C60 C 0.04255(16) 0.6736(3) 0.21924(11) 0.0331(9) Uani 1 1 d . .
H60A H 0.075369 0.669409 0.211820 0.050 Uiso 1 1 calc GR .
H60B H 0.024154 0.736761 0.209803 0.050 Uiso 1 1 calc GR .
H60C H 0.019773 0.616077 0.208810 0.050 Uiso 1 1 calc GR .
C61 C 0.17025(14) 0.0223(2) 0.19082(9) 0.0183(7) Uani 1 1 d . .
C62 C 0.12386(14) -0.0358(3) 0.17396(9) 0.0219(7) Uani 1 1 d . .
C63 C 0.12116(15) -0.0896(3) 0.14021(10) 0.0258(8) Uani 1 1 d . .
H63 H 0.090565 -0.128550 0.128989 0.031 Uiso 1 1 calc R .
C64 C 0.16246(16) -0.0865(3) 0.12320(10) 0.0279(8) Uani 1 1 d . .
C65 C 0.20784(15) -0.0259(3) 0.13980(10) 0.0260(8) Uani 1 1 d . .
H65 H 0.235624 -0.021948 0.128219 0.031 Uiso 1 1 calc R .
C66 C 0.21217(14) 0.0288(3) 0.17344(9) 0.0223(7) Uani 1 1 d . .
C67 C 0.07826(15) -0.0430(3) 0.19237(11) 0.0302(8) Uani 1 1 d . .
H67A H 0.091554 -0.072078 0.217396 0.045 Uiso 1 1 calc GR .
H67B H 0.050154 -0.086117 0.177176 0.045 Uiso 1 1 calc GR .
H67C H 0.064128 0.024763 0.194230 0.045 Uiso 1 1 calc GR .
C68 C 0.15974(18) -0.1478(3) 0.08762(11) 0.0409(11) Uani 1 1 d . .
H68A H 0.172103 -0.216916 0.094512 0.061 Uiso 1 1 calc GR .
H68B H 0.182253 -0.115933 0.073927 0.061 Uiso 1 1 calc GR .
H68C H 0.123118 -0.149699 0.071807 0.061 Uiso 1 1 calc GR .
C69 C 0.26167(15) 0.0928(3) 0.19083(11) 0.0315(8) Uani 1 1 d . .
H69A H 0.251262 0.155641 0.200778 0.047 Uiso 1 1 calc GR .
H69B H 0.279469 0.108863 0.171721 0.047 Uiso 1 1 calc GR .
H69C H 0.285823 0.054764 0.211083 0.047 Uiso 1 1 calc GR .
C70 C 0.29431(14) -0.1188(3) 0.37919(9) 0.0202(7) Uani 1 1 d . .
C71 C 0.27021(15) -0.2054(3) 0.38971(10) 0.0246(8) Uani 1 1 d . .
C72 C 0.30281(16) -0.2875(3) 0.40745(10) 0.0293(8) Uani 1 1 d . .
H72 H 0.286729 -0.345773 0.414339 0.035 Uiso 1 1 calc R .
C73 C 0.35882(16) -0.2840(3) 0.41507(10) 0.0286(8) Uani 1 1 d . .
C74 C 0.38187(15) -0.1972(3) 0.40461(10) 0.0257(8) Uani 1 1 d . .
H74 H 0.419236 -0.194097 0.409717 0.031 Uiso 1 1 calc R .
C75 C 0.35098(14) -0.1139(3) 0.38660(9) 0.0213(7) Uani 1 1 d . .
C76 C 0.20956(16) -0.2112(3) 0.38227(11) 0.0327(9) Uani 1 1 d . .
H76A H 0.198109 -0.160910 0.397683 0.049 Uiso 1 1 calc GR .
H76B H 0.199636 -0.278887 0.388555 0.049 Uiso 1 1 calc GR .
H76C H 0.192438 -0.197301 0.355854 0.049 Uiso 1 1 calc GR .
C77 C 0.39304(18) -0.3738(3) 0.43363(13) 0.0441(11) Uani 1 1 d . .
H77A H 0.405289 -0.410812 0.414867 0.066 Uiso 1 1 calc GR .
H77B H 0.372066 -0.418972 0.444698 0.066 Uiso 1 1 calc GR .
H77C H 0.423636 -0.348968 0.453178 0.066 Uiso 1 1 calc GR .
C78 C 0.37805(16) -0.0199(3) 0.37574(11) 0.0320(9) Uani 1 1 d . .
H78A H 0.363325 -0.006439 0.349025 0.048 Uiso 1 1 calc GR .
H78B H 0.416171 -0.032149 0.381227 0.048 Uiso 1 1 calc GR .
H78C H 0.371865 0.038577 0.390085 0.048 Uiso 1 1 calc GR .
C79 C 0.44658(13) 0.2638(3) 0.52740(9) 0.0204(7) Uani 1 1 d . .
C80 C 0.44478(14) 0.3597(3) 0.50938(9) 0.0222(7) Uani 1 1 d . .
C81 C 0.47461(15) 0.3730(3) 0.48300(10) 0.0273(8) Uani 1 1 d . .
H81 H 0.474070 0.436516 0.471088 0.033 Uiso 1 1 calc R .
C82 C 0.50485(16) 0.2930(3) 0.47437(10) 0.0290(8) Uani 1 1 d . .
C83 C 0.50782(15) 0.2009(3) 0.49385(11) 0.0293(8) Uani 1 1 d . .
H83 H 0.529411 0.148050 0.489011 0.035 Uiso 1 1 calc R .
C84 C 0.47894(14) 0.1851(3) 0.52084(9) 0.0229(7) Uani 1 1 d . .
C85 C 0.41034(16) 0.4448(3) 0.51681(11) 0.0327(9) Uani 1 1 d . .
H85A H 0.372981 0.427228 0.506218 0.049 Uiso 1 1 calc GR .
H85B H 0.418173 0.507192 0.505216 0.049 Uiso 1 1 calc GR .
H85C H 0.417639 0.454960 0.543783 0.049 Uiso 1 1 calc GR .
C86 C 0.5345(2) 0.3059(4) 0.44416(12) 0.0454(11) Uani 1 1 d . .
H86A H 0.521880 0.366955 0.429523 0.068 Uiso 1 1 calc GR .
H86B H 0.527936 0.246850 0.427634 0.068 Uiso 1 1 calc GR .
H86C H 0.572595 0.311957 0.456218 0.068 Uiso 1 1 calc GR .
C87 C 0.48083(16) 0.0821(3) 0.53980(11) 0.0306(8) Uani 1 1 d . .
H87A H 0.486705 0.091814 0.566690 0.046 Uiso 1 1 calc GR .
H87B H 0.509778 0.041883 0.535449 0.046 Uiso 1 1 calc GR .
H87C H 0.447216 0.046781 0.529434 0.046 Uiso 1 1 calc GR .
C88 C 0.45376(13) 0.3174(3) 0.72012(9) 0.0238(7) Uani 1 1 d . .
C89 C 0.48370(15) 0.2477(3) 0.74677(10) 0.0274(8) Uani 1 1 d . .
C90 C 0.52380(15) 0.2848(3) 0.77793(11) 0.0309(9) Uani 1 1 d . .
H90 H 0.544131 0.238181 0.795513 0.037 Uiso 1 1 calc R .
C91 C 0.53416(14) 0.3894(3) 0.78339(10) 0.0277(8) Uani 1 1 d . .
C92 C 0.50389(14) 0.4579(3) 0.75671(10) 0.0260(8) Uani 1 1 d . .
H92 H 0.510632 0.528258 0.760016 0.031 Uiso 1 1 calc R .
C93 C 0.46380(15) 0.4238(3) 0.72522(10) 0.0282(8) Uani 1 1 d . .
C94 C 0.47356(17) 0.1323(3) 0.74178(13) 0.0399(10) Uani 1 1 d . .
H94A H 0.437291 0.117261 0.742210 0.060 Uiso 1 1 calc GR .
H94B H 0.498526 0.096010 0.762138 0.060 Uiso 1 1 calc GR .
H94C H 0.478473 0.110741 0.717850 0.060 Uiso 1 1 calc GR .
C95 C 0.57836(16) 0.4289(3) 0.81716(12) 0.0379(10) Uani 1 1 d . .
H95A H 0.604758 0.465648 0.808216 0.057 Uiso 1 1 calc GR .
H95B H 0.595322 0.371732 0.832615 0.057 Uiso 1 1 calc GR .
H95C H 0.562979 0.474430 0.832040 0.057 Uiso 1 1 calc GR .
C96 C 0.43197(17) 0.5021(3) 0.69709(11) 0.0348(9) Uani 1 1 d . .
H96A H 0.442909 0.570484 0.706131 0.052 Uiso 1 1 calc GR .
H96B H 0.394139 0.493563 0.694481 0.052 Uiso 1 1 calc GR .
H96C H 0.438678 0.491979 0.672799 0.052 Uiso 1 1 calc GR .
C97 C 0.09532(19) 0.0654(5) 0.67761(13) 0.0552(15) Uani 1 1 d . .
C98 C 0.1152(2) 0.0933(6) 0.71949(15) 0.0777(18) Uani 1 1 d . U
H98A H 0.148847 0.059103 0.730781 0.117 Uiso 1 1 calc GR .
H98B H 0.088971 0.071883 0.732137 0.117 Uiso 1 1 calc GR .
H98C H 0.120199 0.166635 0.722069 0.117 Uiso 1 1 calc GR .
C99 C 0.0419(2) 0.1279(5) 0.66114(16) 0.0652(15) Uani 1 1 d . U
H99A H 0.048946 0.200164 0.665873 0.098 Uiso 1 1 calc GR .
H99B H 0.015268 0.105674 0.673251 0.098 Uiso 1 1 calc GR .
H99C H 0.028772 0.116259 0.634192 0.098 Uiso 1 1 calc GR .
C100 C 0.0821(2) -0.0476(5) 0.67205(17) 0.0706(17) Uani 1 1 d . U
H10M H 0.069597 -0.062531 0.645300 0.106 Uiso 1 1 calc GR .
H10N H 0.054401 -0.064707 0.683919 0.106 Uiso 1 1 calc GR .
H10O H 0.113866 -0.087561 0.683369 0.106 Uiso 1 1 calc GR .
C101 C 0.08376(17) 0.0504(4) 0.44984(12) 0.0439(11) Uani 1 1 d . .
C102 C 0.03101(19) 0.0168(5) 0.45615(13) 0.0664(18) Uani 1 1 d . .
H10G H 0.037081 -0.041646 0.472956 0.100 Uiso 1 1 calc GR .
H10H H 0.006195 -0.001848 0.432196 0.100 Uiso 1 1 calc GR .
H10I H 0.016138 0.072439 0.467321 0.100 Uiso 1 1 calc GR .
C103 C 0.0716(2) 0.1465(5) 0.42330(14) 0.0676(17) Uani 1 1 d . .
H10J H 0.058663 0.201693 0.435910 0.101 Uiso 1 1 calc GR .
H10K H 0.044593 0.129218 0.400154 0.101 Uiso 1 1 calc GR .
H10L H 0.104018 0.167847 0.417453 0.101 Uiso 1 1 calc GR .
C104 C 0.1061(2) -0.0344(5) 0.42985(14) 0.0713(19) Uani 1 1 d . .
H10D H 0.138436 -0.010434 0.424436 0.107 Uiso 1 1 calc GR .
H10E H 0.079797 -0.052300 0.406470 0.107 Uiso 1 1 calc GR .
H10F H 0.114338 -0.094031 0.446030 0.107 Uiso 1 1 calc GR .
C105 C 0.31735(15) 0.2013(3) 0.30400(12) 0.0328(9) Uani 1 1 d D .
H10A H 0.304102 0.137473 0.291545 0.049 Uiso 1 1 calc GR .
H10B H 0.346743 0.187552 0.326210 0.049 Uiso 1 1 calc GR .
H10C H 0.329705 0.244644 0.286852 0.049 Uiso 1 1 calc GR .
C106 C 0.39379(19) -0.0060(4) 0.64167(13) 0.0448(11) Uani 1 1 d D .
H106 H 0.406218 0.054018 0.658078 0.054 Uiso 1 1 calc R .
C107 C 0.3772(3) -0.0844(6) 0.6654(2) 0.101(2) Uani 1 1 d . U
H10P H 0.344941 -0.061991 0.671184 0.151 Uiso 1 1 calc GR .
H10Q H 0.405491 -0.093746 0.688603 0.151 Uiso 1 1 calc GR .
H10R H 0.370417 -0.148616 0.651753 0.151 Uiso 1 1 calc GR .
C108 C 0.4388(3) -0.0366(7) 0.62657(19) 0.101(2) Uani 1 1 d . U
H10S H 0.430470 -0.101359 0.613461 0.151 Uiso 1 1 calc GR .
H10T H 0.471120 -0.043656 0.647210 0.151 Uiso 1 1 calc GR .
H10U H 0.444088 0.015138 0.609183 0.151 Uiso 1 1 calc GR .

loop_
_atom_site_aniso_label
_atom_site_aniso_U_11
_atom_site_aniso_U_22
_atom_site_aniso_U_33
_atom_site_aniso_U_23
_atom_site_aniso_U_13
_atom_site_aniso_U_12
Zn1 0.0232(2) 0.0172(2) 0.0106(2) -0.00060(17) 0.00490(16) 0.00192(17)
Zn2 0.0222(2) 0.0387(3) 0.0101(2) -0.0051(2) 0.00669(17) -0.0059(2)
O1 0.0275(13) 0.0265(14) 0.0237(13) -0.0040(10) 0.0076(10) -0.0064(10)
O2 0.0460(18) 0.0411(17) 0.0292(16) -0.0055(13) -0.0060(13) 0.0032(13)
N1 0.0230(14) 0.0232(14) 0.0131(13) 0.0056(12) 0.0063(11) 0.0015(12)
N2 0.0230(14) 0.0157(13) 0.0130(13) -0.0030(10) 0.0043(11) 0.0020(11)
N3 0.0228(14) 0.0196(14) 0.0126(13) 0.0025(11) 0.0032(11) -0.0008(11)
N4 0.0222(14) 0.0173(13) 0.0143(14) -0.0035(11) 0.0061(11) -0.0037(11)
N5 0.0215(14) 0.0340(16) 0.0066(12) -0.0015(12) -0.0003(10) -0.0063(12)
N6 0.0202(14) 0.0389(18) 0.0083(13) -0.0056(12) 0.0052(11) -0.0028(12)
N7 0.0227(15) 0.0434(19) 0.0170(15) -0.0110(13) 0.0068(12) -0.0073(13)
N8 0.0249(15) 0.0418(19) 0.0124(14) -0.0026(12) 0.0043(12) -0.0041(13)
C1 0.0251(17) 0.0159(16) 0.0155(16) -0.0036(12) 0.0101(13) -0.0044(12)
C2 0.0231(17) 0.0274(19) 0.0155(16) -0.0031(14) 0.0077(13) -0.0014(13)
C3 0.037(2) 0.0257(18) 0.0148(17) -0.0030(14) 0.0083(15) 0.0038(15)
C4 0.040(2) 0.0262(19) 0.0189(18) -0.0064(15) 0.0078(16) 0.0016(16)
C5 0.035(2) 0.0223(18) 0.0225(18) -0.0076(14) 0.0137(16) 0.0017(14)
C6 0.0274(18) 0.0188(16) 0.0190(17) -0.0022(13) 0.0087(14) 0.0024(13)
C7 0.0252(17) 0.0167(16) 0.0188(17) -0.0021(13) 0.0095(14) -0.0003(13)
C8 0.0300(19) 0.0164(16) 0.0263(19) -0.0064(14) 0.0105(15) 0.0042(13)
C9 0.0203(17) 0.0251(18) 0.0256(19) -0.0015(14) 0.0071(14) 0.0002(13)
C10 0.0203(17) 0.0278(19) 0.0173(17) -0.0004(14) 0.0014(13) 0.0015(14)
C11 0.0259(17) 0.0129(15) 0.0184(16) -0.0018(13) 0.0099(14) 0.0011(12)
C12 0.0204(16) 0.0202(17) 0.0193(17) -0.0013(13) 0.0080(13) -0.0022(13)
C13 0.0194(15) 0.0225(16) 0.0134(15) 0.0012(13) 0.0056(12) -0.0022(13)
C14 0.0263(17) 0.0219(16) 0.0120(15) 0.0047(13) 0.0028(13) 0.0085(14)
C15 0.0265(18) 0.0245(17) 0.0128(16) 0.0034(13) 0.0072(13) 0.0031(13)
C16 0.0209(15) 0.0196(16) 0.0095(15) 0.0007(12) 0.0039(12) 0.0004(12)
C17 0.0236(17) 0.0235(17) 0.0104(15) 0.0023(13) 0.0049(13) 0.0000(13)
C18 0.0247(17) 0.0205(16) 0.0117(16) -0.0017(13) 0.0050(13) -0.0016(13)
C19 0.0324(19) 0.0253(18) 0.0139(16) -0.0070(14) 0.0052(14) 0.0001(14)
C20 0.0317(18) 0.0121(15) 0.0165(16) -0.0019(12) 0.0040(14) 0.0084(13)
C21 0.0231(17) 0.0160(16) 0.0127(16) -0.0013(12) 0.0043(13) 0.0017(12)
C22 0.0235(17) 0.0146(16) 0.0175(17) -0.0013(13) 0.0055(13) 0.0013(12)
C23 0.0230(17) 0.0199(16) 0.0118(15) -0.0020(13) 0.0051(13) -0.0004(13)
C24 0.0295(18) 0.0194(16) 0.0139(16) 0.0025(13) 0.0075(14) 0.0011(13)
C25 0.0237(17) 0.0249(17) 0.0139(17) 0.0019(13) 0.0083(13) -0.0042(13)
C26 0.0208(16) 0.0243(17) 0.0066(14) -0.0030(13) 0.0028(12) -0.0061(13)
C27 0.0268(17) 0.0203(17) 0.0080(15) -0.0028(12) 0.0025(13) -0.0016(13)
C28 0.0251(17) 0.0218(17) 0.0161(16) 0.0007(13) 0.0084(13) -0.0025(13)
C29 0.0220(17) 0.0262(18) 0.0154(16) 0.0021(13) 0.0081(13) 0.0019(13)
C30 0.0225(17) 0.0258(18) 0.0141(16) -0.0013(13) 0.0069(13) -0.0012(13)
C31 0.0229(17) 0.0284(18) 0.0149(16) -0.0054(14) 0.0054(13) -0.0063(14)
C32 0.0208(17) 0.039(2) 0.0184(17) -0.0059(15) 0.0099(14) -0.0055(15)
C33 0.0255(17) 0.039(2) 0.0137(16) -0.0104(15) 0.0035(13) -0.0105(16)
C34 0.0253(18) 0.035(2) 0.0171(18) -0.0058(15) 0.0080(14) -0.0026(14)
C35 0.039(2) 0.032(2) 0.0110(16) -0.0059(14) 0.0071(15) -0.0026(15)
C36 0.0254(18) 0.045(2) 0.0098(16) -0.0061(15) 0.0073(14) -0.0018(16)
C37 0.031(2) 0.052(2) 0.0124(17) -0.0098(16) 0.0092(15) -0.0072(17)
C38 0.031(2) 0.067(3) 0.0199(19) -0.0081(18) 0.0161(16) -0.0117(19)
C39 0.0303(19) 0.051(2) 0.0129(17) -0.0084(17) 0.0090(14) -0.0103(18)
C40 0.031(2) 0.048(2) 0.0195(18) -0.0037(16) 0.0141(16) -0.0079(17)
C41 0.031(2) 0.077(3) 0.0189(19) -0.014(2) 0.0181(17) -0.012(2)
C42 0.035(2) 0.079(3) 0.026(2) -0.006(2) 0.0185(18) -0.019(2)
C43 0.026(2) 0.072(3) 0.024(2) -0.010(2) 0.0133(16) -0.0188(19)
C44 0.030(2) 0.049(2) 0.0161(18) -0.0093(16) 0.0101(15) -0.0102(17)
C45 0.029(2) 0.044(2) 0.0167(18) -0.0094(16) 0.0096(15) -0.0053(16)
C46 0.0251(19) 0.062(3) 0.0195(19) -0.0064(18) 0.0091(15) -0.0133(18)
C47 0.029(2) 0.056(3) 0.0177(19) -0.0073(17) 0.0050(16) -0.0053(18)
C48 0.0301(19) 0.044(2) 0.0108(16) -0.0026(15) 0.0061(14) -0.0088(16)
C49 0.0253(18) 0.0333(19) 0.0129(16) -0.0058(14) 0.0077(14) -0.0045(14)
C50 0.0304(18) 0.0224(17) 0.0131(16) -0.0046(13) 0.0103(14) 0.0004(14)
C51 0.0187(17) 0.048(2) 0.0222(19) -0.0033(16) 0.0106(15) -0.0139(15)
C52 0.0242(18) 0.036(2) 0.0127(16) -0.0076(14) 0.0075(14) -0.0061(15)
C53 0.071(3) 0.035(2) 0.021(2) -0.0095(17) 0.012(2) 0.019(2)
C54 0.195(6) 0.103(5) 0.067(4) -0.011(3) 0.073(4) -0.020(4)
C55 0.113(5) 0.151(5) 0.089(4) -0.069(4) 0.014(4) -0.009(4)
C56 0.129(5) 0.094(4) 0.061(3) -0.031(3) 0.015(3) 0.037(4)
C57 0.034(2) 0.027(2) 0.0252(19) -0.0016(15) 0.0067(16) 0.0080(16)
C58 0.057(3) 0.0194(19) 0.040(2) 0.0040(17) 0.003(2) 0.0077(18)
C59 0.041(2) 0.041(2) 0.044(3) 0.006(2) 0.013(2) 0.0217(19)
C60 0.041(2) 0.027(2) 0.029(2) 0.0058(16) 0.0061(17) 0.0100(16)
C61 0.0273(17) 0.0179(16) 0.0088(15) 0.0031(12) 0.0035(13) 0.0077(13)
C62 0.0307(18) 0.0177(16) 0.0152(16) -0.0004(13) 0.0030(14) 0.0054(13)
C63 0.0292(19) 0.0253(18) 0.0180(17) -0.0067(14) -0.0015(14) 0.0081(14)
C64 0.038(2) 0.0305(19) 0.0103(16) -0.0054(14) -0.0016(14) 0.0155(16)
C65 0.038(2) 0.0241(18) 0.0189(18) 0.0034(14) 0.0125(15) 0.0115(15)
C66 0.0294(18) 0.0250(18) 0.0123(16) 0.0025(13) 0.0057(14) 0.0105(14)
C67 0.0299(19) 0.033(2) 0.029(2) -0.0028(16) 0.0105(16) 0.0018(15)
C68 0.050(3) 0.049(3) 0.0189(19) -0.0149(18) 0.0016(17) 0.023(2)
C69 0.031(2) 0.037(2) 0.029(2) -0.0001(17) 0.0126(17) 0.0033(16)
C70 0.0322(19) 0.0191(16) 0.0075(15) -0.0008(12) 0.0025(13) 0.0051(14)
C71 0.035(2) 0.0198(18) 0.0159(16) -0.0045(13) 0.0022(14) -0.0001(14)
C72 0.047(2) 0.0174(18) 0.0195(18) 0.0033(14) 0.0020(16) -0.0010(15)
C73 0.040(2) 0.0229(19) 0.0142(17) -0.0006(14) -0.0062(15) 0.0052(15)
C74 0.0353(19) 0.0202(17) 0.0178(17) 0.0007(14) 0.0010(14) 0.0052(15)
C75 0.0288(18) 0.0185(17) 0.0152(16) 0.0023(13) 0.0039(14) 0.0013(13)
C76 0.039(2) 0.029(2) 0.029(2) 0.0022(16) 0.0075(17) -0.0057(16)
C77 0.047(3) 0.035(2) 0.038(2) 0.0080(19) -0.009(2) 0.0054(19)
C78 0.035(2) 0.030(2) 0.029(2) 0.0079(16) 0.0070(17) 0.0033(16)
C79 0.0237(17) 0.0295(18) 0.0087(15) -0.0044(13) 0.0060(13) -0.0084(14)
C80 0.0262(18) 0.0262(18) 0.0142(16) -0.0003(14) 0.0058(14) -0.0050(14)
C81 0.033(2) 0.035(2) 0.0148(17) -0.0007(15) 0.0081(15) -0.0078(16)
C82 0.036(2) 0.034(2) 0.0222(18) -0.0030(15) 0.0162(16) -0.0139(16)
C83 0.033(2) 0.033(2) 0.0280(19) -0.0074(16) 0.0186(16) -0.0056(16)
C84 0.0264(17) 0.0287(18) 0.0180(16) -0.0026(15) 0.0136(14) -0.0086(15)
C85 0.038(2) 0.029(2) 0.033(2) 0.0044(17) 0.0143(17) 0.0043(16)
C86 0.065(3) 0.049(3) 0.036(2) -0.007(2) 0.037(2) -0.015(2)
C87 0.035(2) 0.029(2) 0.032(2) 0.0019(16) 0.0171(17) 0.0015(16)
C88 0.0223(17) 0.036(2) 0.0144(16) -0.0099(15) 0.0078(13) -0.0073(15)
C89 0.0290(19) 0.036(2) 0.0205(18) -0.0083(15) 0.0127(15) -0.0037(15)
C90 0.0280(19) 0.042(2) 0.0203(18) -0.0070(16) 0.0025(15) 0.0079(16)
C91 0.0218(18) 0.046(2) 0.0171(18) -0.0142(16) 0.0086(14) -0.0014(15)
C92 0.0256(18) 0.036(2) 0.0217(18) -0.0063(15) 0.0146(15) -0.0068(15)
C93 0.033(2) 0.041(2) 0.0140(17) -0.0047(15) 0.0119(15) -0.0033(16)
C94 0.033(2) 0.043(2) 0.040(2) -0.008(2) 0.0063(18) -0.0016(18)
C95 0.029(2) 0.047(3) 0.033(2) -0.0176(19) 0.0005(17) -0.0008(17)
C96 0.041(2) 0.041(2) 0.0211(19) 0.0000(17) 0.0067(17) -0.0066(18)
C97 0.039(3) 0.106(4) 0.029(2) -0.017(3) 0.024(2) -0.030(3)
C98 0.062(3) 0.141(5) 0.043(3) -0.018(3) 0.036(2) -0.035(3)
C99 0.049(3) 0.099(4) 0.059(3) -0.026(3) 0.033(2) -0.015(3)
C100 0.062(3) 0.098(4) 0.068(3) -0.002(3) 0.045(3) -0.022(3)
C101 0.030(2) 0.079(3) 0.023(2) -0.009(2) 0.0088(17) -0.012(2)
C102 0.034(3) 0.138(6) 0.024(2) -0.019(3) 0.0034(19) -0.031(3)
C103 0.046(3) 0.113(5) 0.035(3) 0.010(3) -0.004(2) -0.010(3)
C104 0.048(3) 0.125(5) 0.038(3) -0.044(3) 0.007(2) -0.024(3)
C105 0.0255(18) 0.030(2) 0.048(2) 0.0037(18) 0.0192(17) 0.0026(15)
C106 0.048(3) 0.050(3) 0.032(2) 0.000(2) 0.003(2) 0.001(2)
C107 0.098(4) 0.122(5) 0.079(4) 0.032(4) 0.018(3) -0.022(4)
C108 0.079(4) 0.159(5) 0.069(4) 0.031(4) 0.030(3) 0.033(4)

loop_
_atom_type_symbol
_atom_type_description
_atom_type_scat_dispersion_real
_atom_type_scat_dispersion_imag
_atom_type_scat_source
C C 0.0181 0.0091 'International Tables Vol C Tables 4.2.6.8 and 6.1.1.4'
H H 0.0000 0.0000 'International Tables Vol C Tables 4.2.6.8 and 6.1.1.4'
N N 0.0311 0.0180 'International Tables Vol C Tables 4.2.6.8 and 6.1.1.4'
O O 0.0492 0.0322 'International Tables Vol C Tables 4.2.6.8 and 6.1.1.4'
Zn Zn -1.5491 0.6778 'International Tables Vol C Tables 4.2.6.8 and 6.1.1.4'

loop_
_geom_angle_atom_site_label_1
_geom_angle_atom_site_label_2
_geom_angle_atom_site_label_3
_geom_angle
N1 Zn1 O1 98.35(10)
N1 Zn1 N2 88.99(11)
N1 Zn1 N3 167.52(11)
N1 Zn1 N4 87.68(11)
N2 Zn1 O1 95.33(10)
N2 Zn1 N4 168.07(11)
N3 Zn1 O1 94.12(10)
N3 Zn1 N2 89.96(10)
N3 Zn1 N4 90.82(11)
N4 Zn1 O1 96.50(10)
O2 Zn2 N5 97.61(12)
O2 Zn2 N7 97.73(12)
N5 Zn2 N7 164.64(12)
N6 Zn2 O2 96.96(12)
N6 Zn2 N5 90.29(11)
N6 Zn2 N7 88.72(11)
N8 Zn2 O2 99.84(13)
N8 Zn2 N5 87.76(11)
N8 Zn2 N6 163.20(13)
N8 Zn2 N7 88.77(12)
C105 O1 Zn1 128.0(2)
C106 O2 Zn2 124.6(3)
C1 N1 Zn1 126.4(2)
C12 N1 Zn1 126.2(2)
C12 N1 C1 107.1(3)
C13 N2 Zn1 128.2(2)
C13 N2 C16 106.9(3)
C16 N2 Zn1 124.8(2)
C18 N3 Zn1 127.2(2)
C21 N3 Zn1 126.0(2)
C21 N3 C18 105.3(3)
C23 N4 Zn1 121.9(2)
C26 N4 Zn1 128.9(2)
C26 N4 C23 107.2(3)
C29 N5 Zn2 122.6(2)
C50 N5 Zn2 128.8(2)
C50 N5 C29 107.7(3)
C31 N6 Zn2 125.5(2)
C31 N6 C34 106.5(3)
C34 N6 Zn2 127.0(2)
C36 N7 Zn2 125.5(2)
C39 N7 Zn2 127.1(2)
C39 N7 C36 107.4(3)
C51 N8 Zn2 126.4(2)
C52 N8 Zn2 127.3(2)
C52 N8 C51 105.4(3)
N1 C1 C2 129.7(3)
N1 C1 C6 110.5(3)
C2 C1 C6 119.8(3)
C1 C2 C3 116.1(3)
C1 C2 C26 122.6(3)
C3 C2 C26 121.2(3)
C4 C3 C2 124.4(3)
C3 C4 C53 119.7(3)
C5 C4 C3 118.2(3)
C5 C4 C53 122.1(3)
C6 C5 C4 120.2(3)
C1 C6 C7 105.9(3)
C5 C6 C1 121.3(3)
C5 C6 C7 132.8(3)
C8 C7 C6 133.8(3)
C8 C7 C12 121.2(3)
C12 C7 C6 105.1(3)
C7 C8 C9 120.6(3)
C8 C9 C57 118.9(3)
C10 C9 C8 117.9(3)
C10 C9 C57 123.2(3)
C9 C10 C11 123.9(3)
C10 C11 C12 117.4(3)
C10 C11 C13 120.2(3)
C12 C11 C13 122.4(3)
N1 C12 C7 111.5(3)
N1 C12 C11 129.4(3)
C11 C12 C7 119.2(3)
N2 C13 C11 123.9(3)
N2 C13 C14 110.6(3)
C14 C13 C11 125.6(3)
C15 C14 C13 106.9(3)
C14 C15 C16 106.9(3)
N2 C16 C15 108.7(3)
C17 C16 N2 126.1(3)
C17 C16 C15 125.3(3)
C16 C17 C18 126.1(3)
C16 C17 C61 119.0(3)
C18 C17 C61 115.0(3)
N3 C18 C17 124.7(3)
N3 C18 C19 110.7(3)
C19 C18 C17 124.5(3)
C20 C19 C18 107.6(3)
C19 C20 C21 106.1(3)
N3 C21 C20 110.2(3)
N3 C21 C22 125.6(3)
C22 C21 C20 124.2(3)
C21 C22 C70 117.8(3)
C23 C22 C21 126.7(3)
C23 C22 C70 115.5(3)
N4 C23 C22 126.4(3)
N4 C23 C24 108.7(3)
C22 C23 C24 124.8(3)
C25 C24 C23 108.7(3)
C24 C25 C26 105.4(3)
C24 C25 C27 121.4(3)
C26 C25 C27 132.1(3)
N4 C26 C2 122.9(3)
N4 C26 C25 109.9(3)
C2 C26 C25 127.2(3)
C28 C27 C25 120.1(3)
C28 C27 C50 105.5(3)
C50 C27 C25 133.9(3)
C27 C28 C29 108.0(3)
N5 C29 C28 108.7(3)
N5 C29 C30 127.4(3)
C30 C29 C28 123.9(3)
C29 C30 C31 125.6(3)
C29 C30 C79 114.8(3)
C31 C30 C79 119.6(3)
N6 C31 C30 126.1(3)
N6 C31 C32 110.2(3)
C30 C31 C32 123.7(3)
C33 C32 C31 106.2(3)
C32 C33 C34 107.4(3)
N6 C34 C33 109.7(3)
N6 C34 C35 125.6(3)
C35 C34 C33 124.7(3)
C34 C35 C88 115.6(3)
C36 C35 C34 126.2(3)
C36 C35 C88 118.2(3)
N7 C36 C37 108.3(3)
C35 C36 N7 125.8(3)
C35 C36 C37 125.8(3)
C38 C37 C36 107.6(3)
C37 C38 C39 106.6(3)
N7 C39 C38 110.1(3)
N7 C39 C40 124.6(3)
C40 C39 C38 125.3(3)
C41 C40 C39 119.9(3)
C51 C40 C39 123.2(3)
C51 C40 C41 116.9(3)
C42 C41 C40 123.7(4)
C41 C42 C43 118.3(4)
C41 C42 C97 122.7(4)
C43 C42 C97 119.0(4)
C44 C43 C42 119.8(4)
C43 C44 C45 133.6(4)
C43 C44 C51 120.9(3)
C51 C44 C45 105.5(3)
C46 C45 C44 133.3(4)
C46 C45 C52 121.7(3)
C52 C45 C44 105.0(3)
C45 C46 C47 119.8(4)
C46 C47 C101 123.0(4)
C48 C47 C46 118.1(3)
C48 C47 C101 118.9(3)
C47 C48 C49 124.7(3)
C48 C49 C50 121.4(3)
C48 C49 C52 116.1(3)
C52 C49 C50 122.5(3)
N5 C50 C27 110.0(3)
N5 C50 C49 123.9(3)
C49 C50 C27 126.1(3)
N8 C51 C40 128.0(3)
N8 C51 C44 111.7(3)
C40 C51 C44 120.3(3)
N8 C52 C45 112.4(3)
N8 C52 C49 128.1(3)
C49 C52 C45 119.5(3)
C54 C53 C4 112.1(4)
C54 C53 C55 108.0(6)
C54 C53 C56 110.6(6)
C55 C53 C4 108.4(4)
C55 C53 C56 105.1(6)
C56 C53 C4 112.2(4)
C9 C57 C58 109.2(3)
C9 C57 C59 108.9(3)
C9 C57 C60 112.5(3)
C59 C57 C58 109.8(3)
C60 C57 C58 108.5(3)
C60 C57 C59 107.9(3)
C62 C61 C17 119.7(3)
C66 C61 C17 119.9(3)
C66 C61 C62 120.3(3)
C61 C62 C67 120.7(3)
C63 C62 C61 118.7(3)
C63 C62 C67 120.5(3)
C64 C63 C62 121.9(3)
C63 C64 C65 118.7(3)
C63 C64 C68 121.2(4)
C65 C64 C68 120.1(4)
C66 C65 C64 121.2(3)
C61 C66 C69 120.8(3)
C65 C66 C61 119.1(3)
C65 C66 C69 120.1(3)
C71 C70 C22 120.5(3)
C71 C70 C75 120.2(3)
C75 C70 C22 119.3(3)
C70 C71 C72 119.1(3)
C70 C71 C76 120.7(3)
C72 C71 C76 120.2(3)
C73 C72 C71 121.6(3)
C72 C73 C77 120.7(4)
C74 C73 C72 118.4(3)
C74 C73 C77 120.9(4)
C73 C74 C75 122.1(4)
C70 C75 C78 121.1(3)
C74 C75 C70 118.7(3)
C74 C75 C78 120.3(3)
C80 C79 C30 118.4(3)
C84 C79 C30 120.2(3)
C84 C79 C80 121.0(3)
C79 C80 C81 118.7(3)
C79 C80 C85 121.0(3)
C81 C80 C85 120.3(3)
C82 C81 C80 121.1(3)
C81 C82 C86 120.9(4)
C83 C82 C81 118.9(3)
C83 C82 C86 120.2(4)
C82 C83 C84 121.5(4)
C79 C84 C83 118.6(3)
C79 C84 C87 121.4(3)
C83 C84 C87 119.9(3)
C89 C88 C35 120.6(3)
C89 C88 C93 119.8(3)
C93 C88 C35 119.6(3)
C88 C89 C90 119.2(4)
C88 C89 C94 120.7(3)
C90 C89 C94 120.1(4)
C91 C90 C89 121.7(4)
C90 C91 C92 118.5(3)
C90 C91 C95 121.3(4)
C92 C91 C95 120.2(4)
C93 C92 C91 121.5(4)
C88 C93 C96 121.5(3)
C92 C93 C88 119.3(4)
C92 C93 C96 119.2(4)
C42 C97 C99 109.1(4)
C98 C97 C42 112.4(4)
C98 C97 C99 106.1(5)
C100 C97 C42 109.4(4)
C100 C97 C98 111.6(5)
C100 C97 C99 108.0(4)
C47 C101 C103 109.2(4)
C102 C101 C47 112.3(3)
C102 C101 C103 107.1(4)
C102 C101 C104 110.2(5)
C104 C101 C47 109.6(4)
C104 C101 C103 108.4(4)
O2 C106 C107 111.2(5)
O2 C106 C108 110.2(4)
C108 C106 C107 115.0(6)

loop_
_geom_bond_atom_site_label_1
_geom_bond_atom_site_label_2
_geom_bond_distance
Zn1 O1 2.186(2)
Zn1 N1 2.000(3)
Zn1 N2 2.104(3)
Zn1 N3 2.017(3)
Zn1 N4 2.130(3)
Zn2 O2 2.115(3)
Zn2 N5 2.117(3)
Zn2 N6 2.048(3)
Zn2 N7 2.121(3)
Zn2 N8 1.994(3)
O1 C105 1.420(4)
O2 C106 1.434(5)
N1 C1 1.382(4)
N1 C12 1.358(4)
N2 C13 1.336(4)
N2 C16 1.390(4)
N3 C18 1.377(4)
N3 C21 1.375(4)
N4 C23 1.392(4)
N4 C26 1.344(4)
N5 C29 1.375(4)
N5 C50 1.338(4)
N6 C31 1.366(4)
N6 C34 1.379(4)
N7 C36 1.395(4)
N7 C39 1.338(5)
N8 C51 1.385(4)
N8 C52 1.379(4)
C1 C2 1.411(5)
C1 C6 1.430(5)
C2 C3 1.420(5)
C2 C26 1.434(5)
C3 C4 1.393(5)
C4 C5 1.391(5)
C4 C53 1.534(5)
C5 C6 1.389(5)
C6 C7 1.440(5)
C7 C8 1.373(5)
C7 C12 1.437(4)
C8 C9 1.401(5)
C9 C10 1.399(5)
C9 C57 1.528(5)
C10 C11 1.401(5)
C11 C12 1.410(5)
C11 C13 1.450(4)
C13 C14 1.442(4)
C14 C15 1.351(5)
C15 C16 1.445(4)
C16 C17 1.372(5)
C17 C18 1.438(5)
C17 C61 1.501(4)
C18 C19 1.405(5)
C19 C20 1.364(5)
C20 C21 1.435(4)
C21 C22 1.407(5)
C22 C23 1.394(4)
C22 C70 1.495(4)
C23 C24 1.434(4)
C24 C25 1.348(5)
C25 C26 1.480(5)
C25 C27 1.483(4)
C27 C28 1.353(5)
C27 C50 1.467(4)
C28 C29 1.439(5)
C29 C30 1.394(5)
C30 C31 1.416(5)
C30 C79 1.502(5)
C31 C32 1.435(5)
C32 C33 1.375(5)
C33 C34 1.422(5)
C34 C35 1.418(5)
C35 C36 1.371(5)
C35 C88 1.511(5)
C36 C37 1.441(5)
C37 C38 1.350(5)
C38 C39 1.454(5)
C39 C40 1.443(5)
C40 C41 1.413(5)
C40 C51 1.402(5)
C41 C42 1.388(6)
C42 C43 1.418(6)
C42 C97 1.533(5)
C43 C44 1.382(5)
C44 C45 1.449(5)
C44 C51 1.429(5)
C45 C46 1.379(5)
C45 C52 1.426(5)
C46 C47 1.409(5)
C47 C48 1.386(5)
C47 C101 1.538(5)
C48 C49 1.410(5)
C49 C50 1.440(5)
C49 C52 1.423(5)
C53 C54 1.448(8)
C53 C55 1.496(9)
C53 C56 1.513(7)
C57 C58 1.542(5)
C57 C59 1.533(5)
C57 C60 1.531(5)
C61 C62 1.402(5)
C61 C66 1.402(5)
C62 C63 1.402(5)
C62 C67 1.513(5)
C63 C64 1.376(6)
C64 C65 1.399(5)
C64 C68 1.509(5)
C65 C66 1.397(5)
C66 C69 1.506(5)
C70 C71 1.388(5)
C70 C75 1.412(5)
C71 C72 1.398(5)
C71 C76 1.513(5)
C72 C73 1.393(6)
C73 C74 1.375(5)
C73 C77 1.503(5)
C74 C75 1.393(5)
C75 C78 1.511(5)
C79 C80 1.401(5)
C79 C84 1.381(5)
C80 C81 1.402(5)
C80 C85 1.488(5)
C81 C82 1.385(6)
C82 C83 1.382(5)
C82 C86 1.519(5)
C83 C84 1.408(5)
C84 C87 1.498(5)
C88 C89 1.393(5)
C88 C93 1.406(5)
C89 C90 1.393(5)
C89 C94 1.521(5)
C90 C91 1.385(6)
C91 C92 1.387(5)
C91 C95 1.517(5)
C92 C93 1.387(5)
C93 C96 1.513(5)
C97 C98 1.516(6)
C97 C99 1.566(8)
C97 C100 1.504(8)
C101 C102 1.506(6)
C101 C103 1.556(7)
C101 C104 1.520(7)
C106 C107 1.474(7)
C106 C108 1.472(8)

loop_
_platon_squeeze_void_nr
_platon_squeeze_void_average_x
_platon_squeeze_void_average_y
_platon_squeeze_void_average_z
_platon_squeeze_void_volume
_platon_squeeze_void_count_electrons
_platon_squeeze_void_content
1 0.492 -0.009 -0.008 3842 800 ' '
